data_7108679
loop_
_publ_author_name
'Xin Xu'
'Huan-Li Dong'
'Rui-Li Sang'
'Li Xu'

_publ_section_title
;
 Unprecedented Dawson isomerism induced by a central [WO5] and four
 45^o^-rotated belt square pyramids
;
_journal_name_full Chem.Commun.
_journal_page_first 12177
_journal_paper_doi 10.1039/c2cc36999k
_journal_volume 48
_journal_year 2012
_chemical_formula_sum 'Cu H42 N10 O61 W18'
_chemical_formula_weight 4531.28
_chemical_name_systematic
;
?
;
_space_group_IT_number 44
_symmetry_cell_setting orthorhombic
_symmetry_space_group_name_Hall 'I -2 2'
_symmetry_space_group_name_H-M 'I 2 m m'
_atom_sites_solution_primary direct
_atom_sites_solution_secondary difmap
_audit_creation_method SHELXL-97
_cell_angle_alpha 90.00
_cell_angle_beta 90.00
_cell_angle_gamma 90.00
_cell_formula_units_Z 2
_cell_length_a 13.5226(9)
_cell_length_b 17.5596(12)
_cell_length_c 17.9569(13)
_cell_measurement_reflns_used 5122
_cell_measurement_temperature 295(2)
_cell_measurement_theta_max 27.4835
_cell_measurement_theta_min 3.0177
_cell_volume 4263.9(5)
_computing_cell_refinement 'CrystalClear (Rigaku Corp., 2000)'
_computing_data_collection 'CrystalClear (Rigaku Corp., 2000)'
_computing_data_reduction 'CrystalClear (Rigaku Corp., 2000)'
_computing_molecular_graphics 'Diamond 3.0'
_computing_structure_refinement 'SHELXL-97 (Sheldrick, 1997)'
_computing_structure_solution 'SHELXS-97 (Sheldrick, 1990)'
_diffrn_ambient_temperature 295(2)
_diffrn_detector_area_resol_mean 14.6306
_diffrn_measured_fraction_theta_full 0.964
_diffrn_measured_fraction_theta_max 0.964
_diffrn_measurement_device_type 'Mercury 70'
_diffrn_measurement_method CCD_Profile_fitting
_diffrn_radiation_monochromator graphite
_diffrn_radiation_source 'fine-focus sealed tube'
_diffrn_radiation_type MoK\a
_diffrn_radiation_wavelength 0.71073
_diffrn_reflns_av_R_equivalents 0.0634
_diffrn_reflns_av_sigmaI/netI 0.0605
_diffrn_reflns_limit_h_max 17
_diffrn_reflns_limit_h_min -17
_diffrn_reflns_limit_k_max 21
_diffrn_reflns_limit_k_min -22
_diffrn_reflns_limit_l_max 23
_diffrn_reflns_limit_l_min -21
_diffrn_reflns_number 15987
_diffrn_reflns_theta_full 27.51
_diffrn_reflns_theta_max 27.51
_diffrn_reflns_theta_min 2.99
_exptl_absorpt_coefficient_mu 24.493
_exptl_absorpt_correction_T_max 0.1203
_exptl_absorpt_correction_T_min 0.0842
_exptl_absorpt_correction_type multi-scan
_exptl_crystal_colour green
_exptl_crystal_density_diffrn 3.529
_exptl_crystal_density_method 'not measured'
_exptl_crystal_description block
_exptl_crystal_F_000 3922
_exptl_crystal_size_max 0.20
_exptl_crystal_size_mid 0.18
_exptl_crystal_size_min 0.15
_platon_squeeze_details ' ?'
_refine_diff_density_max 1.178
_refine_diff_density_min -1.013
_refine_diff_density_rms 0.202
_refine_ls_abs_structure_details 'Flack H D (1983), Acta Cryst. A39, 876-881'
_refine_ls_abs_structure_Flack 0.00(2)
_refine_ls_extinction_method none
_refine_ls_goodness_of_fit_ref 0.983
_refine_ls_matrix_type full
_refine_ls_number_parameters 227
_refine_ls_number_reflns 4922
_refine_ls_number_restraints 1
_refine_ls_restrained_S_all 0.983
_refine_ls_R_factor_all 0.0522
_refine_ls_R_factor_gt 0.0404
_refine_ls_shift/su_max 0.002
_refine_ls_shift/su_mean 0.000
_refine_ls_structure_factor_coef Fsqd
_refine_ls_weighting_details 'calc w=1/[\s^2^(Fo^2^)+(0.0300P)^2^+0.0000P] where P=(Fo^2^+2Fc^2^)/3'
_refine_ls_weighting_scheme calc
_refine_ls_wR_factor_gt 0.0770
_refine_ls_wR_factor_ref 0.0814
_reflns_number_gt 3942
_reflns_number_total 4922
_reflns_threshold_expression >2sigma(I)
_cod_data_source_file c2cc36999k.txt
_cod_data_source_block 1
_cod_original_sg_symbol_H-M I2mm
_cod_database_code 7108679

loop_
_symmetry_equiv_pos_as_xyz
'x, y, z'
'x, -y, -z'
'x, y, -z'
'x, -y, z'
'x+1/2, y+1/2, z+1/2'
'x+1/2, -y+1/2, -z+1/2'
'x+1/2, y+1/2, -z+1/2'
'x+1/2, -y+1/2, z+1/2'

loop_
_atom_site_label
_atom_site_type_symbol
_atom_site_fract_x
_atom_site_fract_y
_atom_site_fract_z
_atom_site_U_iso_or_equiv
_atom_site_adp_type
_atom_site_occupancy
_atom_site_symmetry_multiplicity
_atom_site_calc_flag
_atom_site_refinement_flags
W1 W 0.48777(7) 0.0000 0.0000 0.0336(2) Uani 1 4 d S
W2 W 0.68145(5) 0.10575(4) 0.10481(3) 0.05155(17) Uani 1 1 d .
W3 W 0.46641(5) 0.19921(4) 0.10143(3) 0.05134(17) Uani 1 1 d .
W4 W 0.24060(6) 0.13393(5) 0.0000 0.0476(4) Uani 1 2 d S
W5 W 0.59536(8) 0.0000 0.27411(5) 0.0644(3) Uani 1 2 d S
W6 W 0.38053(6) 0.09457(4) 0.27008(3) 0.0634(2) Uani 1 1 d .
W7 W 0.20776(10) 0.0000 0.15252(7) 0.0560(4) Uani 0.50 2 d SP
Cu Cu 0.20776(10) 0.0000 0.15252(7) 0.0560(4) Uani 0.50 2 d SP
O1 O 0.3621(11) 0.0000 0.0000 0.037(4) Uani 1 4 d S
O2 O 0.5239(7) 0.0745(5) 0.0716(4) 0.039(2) Uani 1 1 d .
O3 O 0.6088(8) 0.2003(6) 0.1198(5) 0.053(2) Uani 1 1 d .
O4 O 0.6454(7) 0.0753(6) 0.2045(5) 0.051(2) Uani 1 1 d .
O5 O 0.7057(10) 0.0000 0.0853(7) 0.062(4) Uani 1 2 d S
O6 O 0.6915(11) 0.1222(9) 0.0000 0.059(4) Uani 1 2 d S
O7 O 0.4416(8) 0.1571(5) 0.1993(5) 0.049(2) Uani 1 1 d .
O8 O 0.3452(8) 0.1615(6) 0.0698(5) 0.059(3) Uani 1 1 d .
O9 O 0.4423(10) 0.2945(7) 0.1228(6) 0.079(4) Uani 1 1 d .
O10 O 0.4958(11) 0.2173(7) 0.0000 0.044(3) Uani 1 2 d S
O11 O 0.1703(14) 0.2198(10) 0.0000 0.084(6) Uani 1 2 d S
O12 O 0.6903(13) 0.0000 0.3398(8) 0.084(6) Uani 1 2 d S
O13 O 0.4579(9) 0.0000 0.2059(5) 0.037(3) Uani 1 2 d S
O14 O 0.5122(9) 0.0769(8) 0.3172(5) 0.074(3) Uani 1 1 d .
O15 O 0.3508(11) 0.0000 0.3217(5) 0.060(4) Uani 1 2 d S
O16 O 0.3322(10) 0.1647(8) 0.3306(6) 0.083(4) Uani 1 1 d .
O17 O 0.2737(8) 0.0732(7) 0.2079(5) 0.068(3) Uani 1 1 d .
O18 O 0.080(2) 0.0000 0.1927(14) 0.150(11) Uani 1 2 d S
O19 O 0.1862(8) 0.0764(6) 0.0761(6) 0.062(3) Uani 1 1 d .
O20 O 0.7942(9) 0.1397(7) 0.1269(7) 0.074(3) Uani 1 1 d .
N1 N -0.138(9) 0.0000 0.5000 0.15(3) Uiso 0.50 4 d SP
N2 N 0.008(7) 0.0000 0.0000 0.24(3) Uiso 1 4 d S
N3 N 0.335(3) 0.225(3) 0.5000 0.125(14) Uiso 0.75 2 d SP
N4 N 0.692(9) 0.0000 0.5000 0.16(4) Uiso 0.50 4 d SP
N5 N 1.09(4) 0.0000 0.5000 0.6(3) Uiso 0.50 4 d SP
N6 N 0.474(4) 0.201(3) 0.403(2) 0.129(15) Uiso 0.50 1 d P
N7 N 0.265(9) 0.445(6) 0.083(6) 0.33(6) Uiso 0.50 1 d P
N8 N -1.052(15) 0.246(10) 0.5000 0.39(11) Uiso 0.50 2 d SP
N9 N -0.010(11) 0.0000 0.328(8) 0.28(6) Uiso 0.50 2 d SP

loop_
_atom_site_aniso_label
_atom_site_aniso_U_11
_atom_site_aniso_U_22
_atom_site_aniso_U_33
_atom_site_aniso_U_23
_atom_site_aniso_U_13
_atom_site_aniso_U_12
W1 0.0332(6) 0.0415(6) 0.0262(4) 0.000 0.000 0.000
W2 0.0406(4) 0.0651(4) 0.0490(3) -0.0082(3) -0.0069(3) -0.0112(3)
W3 0.0589(4) 0.0481(3) 0.0470(3) -0.0107(2) -0.0020(3) -0.0008(3)
W4 0.0441(6) 0.0566(6) 0.0421(5) 0.000 0.000 0.0123(4)
W5 0.0678(7) 0.0870(8) 0.0385(4) 0.000 -0.0215(4) 0.000
W6 0.0783(5) 0.0760(5) 0.0361(3) -0.0134(3) 0.0097(3) 0.0044(4)
W7 0.0485(9) 0.0725(10) 0.0470(6) 0.000 0.0010(6) 0.000
Cu 0.0485(9) 0.0725(10) 0.0470(6) 0.000 0.0010(6) 0.000
O1 0.010(8) 0.075(13) 0.025(7) 0.000 0.000 0.000
O2 0.047(6) 0.044(5) 0.026(4) 0.003(3) -0.007(4) -0.002(4)
O3 0.047(6) 0.050(6) 0.061(6) -0.006(5) 0.009(5) -0.007(5)
O4 0.050(6) 0.063(7) 0.040(5) 0.000(4) -0.013(4) 0.002(5)
O5 0.026(8) 0.121(14) 0.038(7) 0.000 0.004(6) 0.000
O6 0.038(9) 0.081(11) 0.060(8) 0.000 0.000 -0.016(8)
O7 0.068(7) 0.037(5) 0.041(4) -0.011(4) -0.010(5) 0.004(5)
O8 0.054(7) 0.068(7) 0.054(5) 0.003(5) 0.001(5) 0.003(6)
O9 0.080(9) 0.081(9) 0.075(7) -0.031(6) -0.004(6) 0.006(7)
O10 0.055(9) 0.038(7) 0.037(6) 0.000 0.000 -0.011(7)
O11 0.091(14) 0.066(11) 0.095(12) 0.000 0.000 0.052(10)
O12 0.070(12) 0.132(16) 0.052(8) 0.000 -0.040(8) 0.000
O13 0.042(7) 0.052(7) 0.019(5) 0.000 0.001(5) 0.000
O14 0.073(8) 0.125(10) 0.024(4) -0.002(5) 0.009(5) -0.011(7)
O15 0.060(10) 0.108(13) 0.012(5) 0.000 0.016(6) 0.000
O16 0.070(8) 0.123(11) 0.056(6) -0.027(7) 0.013(6) -0.008(7)
O17 0.062(8) 0.107(9) 0.034(5) 0.013(5) 0.004(5) 0.010(7)
O18 0.13(2) 0.20(3) 0.126(19) 0.000 0.092(17) 0.000
O19 0.057(7) 0.062(7) 0.065(6) -0.029(5) 0.014(6) -0.004(6)
O20 0.055(7) 0.092(10) 0.075(7) -0.021(6) 0.002(6) -0.015(7)

loop_
_atom_type_symbol
_atom_type_description
_atom_type_scat_dispersion_real
_atom_type_scat_dispersion_imag
_atom_type_scat_source
O O 0.0106 0.0060 'International Tables Vol C Tables 4.2.6.8 and 6.1.1.4'
Cu Cu 0.3201 1.2651 'International Tables Vol C Tables 4.2.6.8 and 6.1.1.4'
W W -0.8490 6.8722 'International Tables Vol C Tables 4.2.6.8 and 6.1.1.4'
H H 0.0000 0.0000 'International Tables Vol C Tables 4.2.6.8 and 6.1.1.4'
N N 0.0061 0.0033 'International Tables Vol C Tables 4.2.6.8 and 6.1.1.4'

loop_
_geom_angle_atom_site_label_1
_geom_angle_atom_site_label_2
_geom_angle_atom_site_label_3
_geom_angle
_geom_angle_site_symmetry_1
_geom_angle_site_symmetry_3
O1 W1 O2 104.9(3) . .
O1 W1 O2 104.9(3) . 2
O2 W1 O2 150.2(6) . 2
O1 W1 O2 104.9(3) . 4
O2 W1 O2 87.1(5) . 4
O2 W1 O2 85.3(5) 2 4
O1 W1 O2 104.9(3) . 3
O2 W1 O2 85.3(5) . 3
O2 W1 O2 87.1(5) 2 3
O2 W1 O2 150.2(6) 4 3
O20 W2 O6 96.6(6) . .
O20 W2 O5 103.3(6) . .
O6 W2 O5 87.4(6) . .
O20 W2 O4 96.2(5) . .
O6 W2 O4 166.9(5) . .
O5 W2 O4 86.8(5) . .
O20 W2 O3 97.0(5) . .
O6 W2 O3 92.5(6) . .
O5 W2 O3 159.5(5) . .
O4 W2 O3 88.9(4) . .
O20 W2 O2 173.1(5) . .
O6 W2 O2 81.1(5) . .
O5 W2 O2 83.1(5) . .
O4 W2 O2 86.6(4) . .
O3 W2 O2 76.7(4) . .
O9 W3 O8 104.1(6) . .
O9 W3 O10 95.1(6) . .
O8 W3 O10 87.2(5) . .
O9 W3 O7 97.7(5) . .
O8 W3 O7 89.4(4) . .
O10 W3 O7 167.2(5) . .
O9 W3 O3 97.9(5) . .
O8 W3 O3 157.7(4) . .
O10 W3 O3 87.4(5) . .
O7 W3 O3 91.2(4) . .
O9 W3 N8 74(4) . 6_655
O8 W3 N8 78(5) . 6_655
O10 W3 N8 26(5) . 6_655
O7 W3 N8 162(5) . 6_655
O3 W3 N8 105(6) . 6_655
O9 W3 O2 171.7(5) . .
O8 W3 O2 83.8(4) . .
O10 W3 O2 82.5(5) . .
O7 W3 O2 84.8(3) . .
O3 W3 O2 74.1(4) . .
N8 W3 O2 106(4) 6_655 .
O11 W4 O19 104.5(6) . 3
O11 W4 O19 104.5(6) . .
O19 W4 O19 95.1(6) 3 .
O11 W4 O8 100.2(6) . .
O19 W4 O8 153.8(5) 3 .
O19 W4 O8 87.1(5) . .
O11 W4 O8 100.2(6) . 3
O19 W4 O8 87.1(5) 3 3
O19 W4 O8 153.8(5) . 3
O8 W4 O8 79.9(6) . 3
O12 W5 O14 99.1(5) . 4
O12 W5 O14 99.1(5) . .
O14 W5 O14 89.4(7) 4 .
O12 W5 O4 100.3(5) . .
O14 W5 O4 160.5(4) 4 .
O14 W5 O4 89.1(5) . .
O12 W5 O4 100.3(5) . 4
O14 W5 O4 89.1(5) 4 4
O14 W5 O4 160.5(4) . 4
O4 W5 O4 85.9(6) . 4
O12 W5 O13 170.8(7) . .
O14 W5 O13 74.5(4) 4 .
O14 W5 O13 74.5(4) . .
O4 W5 O13 86.4(3) . .
O4 W5 O13 86.4(3) 4 .
O16 W6 O17 102.9(5) . .
O16 W6 O7 99.9(5) . .
O17 W6 O7 93.0(4) . .
O16 W6 O15 103.0(5) . .
O17 W6 O15 87.3(6) . .
O7 W6 O15 156.4(4) . .
O16 W6 O14 100.2(5) . .
O17 W6 O14 156.1(5) . .
O7 W6 O14 89.2(5) . .
O15 W6 O14 81.4(6) . .
O16 W6 O13 171.7(5) . .
O17 W6 O13 84.6(5) . .
O7 W6 O13 83.2(3) . .
O15 W6 O13 73.3(3) . .
O14 W6 O13 72.0(5) . .
O17 W7 O17 87.8(7) . 4
O17 W7 O18 103.8(7) . .
O17 W7 O18 103.8(7) 4 .
O17 W7 O19 158.5(5) . 4
O17 W7 O19 88.4(4) 4 4
O18 W7 O19 97.7(7) . 4
O17 W7 O19 88.4(4) . .
O17 W7 O19 158.5(5) 4 .
O18 W7 O19 97.7(7) . .
O19 W7 O19 87.5(5) 4 .
W1 O2 W2 125.7(5) . .
W1 O2 W3 134.5(4) . .
W2 O2 W3 91.4(3) . .
W2 O3 W3 117.8(5) . .
W2 O4 W5 150.8(6) . .
W2 O5 W2 151.0(7) . 4
W2 O6 W2 160.8(9) 3 .
W6 O7 W3 156.5(5) . .
W3 O8 W4 157.7(6) . .
N8 O10 W3 88(3) 6_655 3
N8 O10 W3 88(3) 6_655 .
W3 O10 W3 148.8(8) 3 .
W5 O13 W6 96.1(3) . .
W5 O13 W6 96.1(3) . 4
W6 O13 W6 93.7(4) . 4
W5 O14 W6 117.5(5) . .
W6 O15 W6 117.4(5) 4 .
Cu/W7 O17 W6 146.5(7) . .
W4 O19 Cu/W7 147.1(7) . .
O10 N8 W3 66(5) 6_355 8_355
O10 N8 W3 66(5) 6_355 6_355
W3 N8 W3 123(8) 8_355 6_355

loop_
_geom_bond_atom_site_label_1
_geom_bond_atom_site_label_2
_geom_bond_distance
_geom_bond_site_symmetry_2
W1 O1 1.699(15) .
W1 O2 1.898(8) .
W1 O2 1.898(8) 2
W1 O2 1.898(8) 4
W1 O2 1.898(8) 3
W2 O20 1.684(11) .
W2 O6 1.909(3) .
W2 O5 1.918(3) .
W2 O4 1.931(9) .
W2 O3 1.948(11) .
W2 O2 2.280(9) .
W3 O9 1.747(12) .
W3 O8 1.857(11) .
W3 O10 1.891(4) .
W3 O7 1.936(9) .
W3 O3 1.953(11) .
W3 N8 2.08(8) 6_655
W3 O2 2.385(9) .
W4 O11 1.783(15) .
W4 O19 1.852(11) 3
W4 O19 1.852(11) .
W4 O8 1.950(11) .
W4 O8 1.950(11) 3
W5 O12 1.743(14) .
W5 O14 1.920(13) 4
W5 O14 1.920(13) .
W5 O4 1.942(10) .
W5 O4 1.942(10) 4
W5 O13 2.226(12) .
W6 O16 1.767(12) .
W6 O17 1.864(11) .
W6 O7 1.872(10) .
W6 O15 1.944(5) .
W6 O14 1.995(12) .
W6 O13 2.276(8) .
Cu/W7 O17 1.853(13) .
Cu/W7 O17 1.853(13) 4
Cu/W7 O18 1.88(2) .
Cu/W7 O19 1.941(12) 4
Cu/W7 O19 1.941(12) .
O5 W2 1.918(3) 4
O6 W2 1.909(3) 3
O10 N8 0.92(18) 6_655
O10 W3 1.891(4) 3
O13 W6 2.276(8) 4
O15 W6 1.944(5) 4
N8 O10 0.92(18) 6_355
N8 W3 2.08(8) 8_355
N8 W3 2.08(8) 6_355

loop_
_platon_squeeze_void_nr
_platon_squeeze_void_average_x
_platon_squeeze_void_average_y
_platon_squeeze_void_average_z
_platon_squeeze_void_volume
_platon_squeeze_void_count_electrons
1 -0.031 0.094 0.101 1224.8 222.2
